data_7020563
loop_
_publ_author_name
'Leeland, James W.'
'Finn, Colin'
'Escuyer, B\'ereng\`ere'
'Kawaguchi, Hiroyuki'
'Nichol, Gary S.'
'Slawin, Alexandra M. Z.'
'Love, Jason B.'

_publ_section_title
;
 Synthesis and structures of transition metal pacman complexes of
 heteroditopic Schiff-base pyrrole macrocycles.
;
_journal_issue 45
_journal_name_full 'Dalton transactions (Cambridge, England : 2003)'
_journal_page_first 13815
_journal_page_last 13831
_journal_paper_doi 10.1039/c2dt31850d
_journal_volume 41
_journal_year 2012
_chemical_formula_moiety 'C73 H83 Fe2 N8 O10'
_chemical_formula_sum 'C73 H83 Fe2 N8 O10'
_chemical_formula_weight 1344.17
_chemical_name_systematic
;
?
;
_space_group_IT_number 2
_symmetry_cell_setting triclinic
_symmetry_space_group_name_Hall '-P 1'
_symmetry_space_group_name_H-M 'P -1'
_atom_sites_solution_hydrogens geom
_atom_sites_solution_primary direct
_atom_sites_solution_secondary difmap
_audit_creation_method SHELXL-97
_cell_angle_alpha 95.077(8)
_cell_angle_beta 90.782(6)
_cell_angle_gamma 95.088(11)
_cell_formula_units_Z 2
_cell_length_a 12.120(3)
_cell_length_b 13.077(3)
_cell_length_c 20.726(5)
_cell_measurement_reflns_used 10937
_cell_measurement_temperature 150(2)
_cell_measurement_theta_max 29.0
_cell_measurement_theta_min 2.4
_cell_volume 3258.4(14)
_computing_cell_refinement
;
CrystalClear-SM Expert 2.0 rc13 (Rigaku, 2009)
;
_computing_data_collection
;
CrystalClear-SM Expert 2.0 rc13 (Rigaku, 2009)
;
_computing_data_reduction
;
CrystalClear-SM Expert 2.0 rc13 (Rigaku, 2009)
;
_computing_molecular_graphics 'ORTEP (Farrugia, 1997)'
_computing_publication_material 'enCIFer (Allen et al., 2004)'
_computing_structure_refinement 'SHELXL-97 (Sheldrick, 2008)'
_computing_structure_solution 'SIR-92 (Giacovazzo, 1994)'
_diffrn_ambient_temperature 150(2)
_diffrn_detector_area_resol_mean 14.7059
_diffrn_measured_fraction_theta_full 0.943
_diffrn_measured_fraction_theta_max 0.943
_diffrn_measurement_device_type
;
Rigaku Mercury (2x2 bin mode)
;
_diffrn_measurement_method 'omega scans'
_diffrn_radiation_monochromator Confocal
_diffrn_radiation_source 'Rotating Anode'
_diffrn_radiation_type MoK\a
_diffrn_radiation_wavelength 0.71075
_diffrn_reflns_av_R_equivalents 0.0704
_diffrn_reflns_av_sigmaI/netI 0.0956
_diffrn_reflns_limit_h_max 14
_diffrn_reflns_limit_h_min -12
_diffrn_reflns_limit_k_max 14
_diffrn_reflns_limit_k_min -15
_diffrn_reflns_limit_l_max 20
_diffrn_reflns_limit_l_min -24
_diffrn_reflns_number 20681
_diffrn_reflns_theta_full 25.35
_diffrn_reflns_theta_max 25.35
_diffrn_reflns_theta_min 2.37
_diffrn_standards_decay_% 0
_diffrn_standards_number 0
_exptl_absorpt_coefficient_mu 0.513
_exptl_absorpt_correction_T_max 1.000
_exptl_absorpt_correction_T_min 0.368
_exptl_absorpt_correction_type multi-scan
_exptl_crystal_colour Red
_exptl_crystal_density_diffrn 1.370
_exptl_crystal_density_method 'not measured'
_exptl_crystal_description Plate
_exptl_crystal_F_000 1418
_exptl_crystal_size_max 0.10
_exptl_crystal_size_mid 0.10
_exptl_crystal_size_min 0.03
_refine_diff_density_max 1.132
_refine_diff_density_min -1.065
_refine_diff_density_rms 0.110
_refine_ls_extinction_method none
_refine_ls_goodness_of_fit_ref 1.042
_refine_ls_hydrogen_treatment riding
_refine_ls_matrix_type full
_refine_ls_number_parameters 842
_refine_ls_number_reflns 11277
_refine_ls_number_restraints 24
_refine_ls_restrained_S_all 1.054
_refine_ls_R_factor_all 0.1010
_refine_ls_R_factor_gt 0.0825
_refine_ls_shift/su_max 0.030
_refine_ls_shift/su_mean 0.001
_refine_ls_structure_factor_coef Fsqd
_refine_ls_weighting_details 'calc w=1/[\s^2^(Fo^2^)+(0.1333P)^2^+4.6907P] where P=(Fo^2^+2Fc^2^)/3'
_refine_ls_weighting_scheme calc
_refine_ls_wR_factor_gt 0.2247
_refine_ls_wR_factor_ref 0.2489
_reflns_number_gt 8773
_reflns_number_total 11277
_reflns_threshold_expression >2\s(I)
_cod_data_source_file c2dt31850d.txt
_cod_data_source_block Fe2(2+2LP)
_cod_depositor_comments
;
The following automatic conversions were performed:

'_exptl_absorpt_correction_type' value 'Multi-scan' changed to
'multi-scan' according to
/home/saulius/struct/CIF-dictionaries/cif_core.dic dictionary named
'cif_core.dic' version 2.4.2 from 2011-04-26.

Automatic conversion script
Id: cif_fix_values 1891 2012-01-12 08:04:46Z andrius 
;
_cod_database_code 7020563

loop_
_symmetry_equiv_pos_as_xyz
'x, y, z'
'-x, -y, -z'

loop_
_atom_site_label
_atom_site_type_symbol
_atom_site_fract_x
_atom_site_fract_y
_atom_site_fract_z
_atom_site_U_iso_or_equiv
_atom_site_adp_type
_atom_site_occupancy
_atom_site_symmetry_multiplicity
_atom_site_calc_flag
_atom_site_refinement_flags
C1 C 0.3244(4) 0.1526(3) 0.9375(2) 0.0279(9) Uani 1 1 d .
H1 H 0.3457 0.1136 0.9714 0.033 Uiso 1 1 calc R
C2 C 0.3839(4) 0.2491(3) 0.9283(2) 0.0264(9) Uani 1 1 d .
C3 C 0.4705(4) 0.3071(4) 0.9633(2) 0.0321(10) Uani 1 1 d .
H3 H 0.5071 0.2892 1.0009 0.039 Uiso 1 1 calc R
C4 C 0.4931(4) 0.3970(4) 0.9319(2) 0.0329(10) Uani 1 1 d .
H4 H 0.5481 0.4519 0.9441 0.039 Uiso 1 1 calc R
C5 C 0.4188(4) 0.3899(3) 0.8790(2) 0.0277(9) Uani 1 1 d .
C6 C 0.4048(4) 0.4646(3) 0.8276(2) 0.0287(10) Uani 1 1 d .
C7 C 0.4668(4) 0.5706(4) 0.8506(2) 0.0343(11) Uani 1 1 d .
H7A H 0.4341 0.5968 0.8916 0.041 Uiso 1 1 calc R
H7B H 0.5451 0.5602 0.8601 0.041 Uiso 1 1 calc R
C8 C 0.4644(5) 0.6529(4) 0.8028(3) 0.0464(13) Uani 1 1 d .
H8A H 0.4957 0.6277 0.7617 0.070 Uiso 1 1 calc R
H8B H 0.5082 0.7158 0.8207 0.070 Uiso 1 1 calc R
H8C H 0.3877 0.6679 0.7954 0.070 Uiso 1 1 calc R
C9 C 0.4507(4) 0.4209(4) 0.7624(2) 0.0302(10) Uani 1 1 d .
H9A H 0.4126 0.3515 0.7505 0.036 Uiso 1 1 calc R
H9B H 0.4319 0.4655 0.7284 0.036 Uiso 1 1 calc R
C10 C 0.5763(4) 0.4125(5) 0.7623(3) 0.0420(12) Uani 1 1 d .
H10A H 0.6153 0.4817 0.7689 0.063 Uiso 1 1 calc R
H10B H 0.5969 0.3788 0.7207 0.063 Uiso 1 1 calc R
H10C H 0.5968 0.3718 0.7974 0.063 Uiso 1 1 calc R
C11 C 0.2816(4) 0.4747(3) 0.8203(2) 0.0260(9) Uani 1 1 d .
C12 C 0.2214(4) 0.5487(3) 0.8534(2) 0.0279(9) Uani 1 1 d .
H12 H 0.2509 0.6042 0.8831 0.033 Uiso 1 1 calc R
C13 C 0.1092(4) 0.5262(3) 0.8346(2) 0.0298(10) Uani 1 1 d .
H13 H 0.0485 0.5624 0.8494 0.036 Uiso 1 1 calc R
C14 C 0.1056(4) 0.4400(3) 0.7899(2) 0.0287(10) Uani 1 1 d .
C15 C 0.0182(4) 0.3970(3) 0.7476(2) 0.0295(10) Uani 1 1 d .
H15 H -0.0543 0.4179 0.7537 0.035 Uiso 1 1 calc R
C16 C -0.0501(4) 0.2797(4) 0.6590(2) 0.0301(10) Uani 1 1 d .
C17 C -0.1623(4) 0.2863(4) 0.6695(2) 0.0329(10) Uani 1 1 d .
H17 H -0.1846 0.3260 0.7069 0.039 Uiso 1 1 calc R
C18 C -0.2429(4) 0.2359(4) 0.6265(3) 0.0404(12) Uani 1 1 d .
H18 H -0.3193 0.2417 0.6342 0.048 Uiso 1 1 calc R
C19 C -0.2105(5) 0.1776(4) 0.5727(3) 0.0443(13) Uani 1 1 d .
H19 H -0.2650 0.1442 0.5427 0.053 Uiso 1 1 calc R
C20 C -0.0977(4) 0.1669(4) 0.5613(3) 0.0382(11) Uani 1 1 d .
H20 H -0.0763 0.1252 0.5245 0.046 Uiso 1 1 calc R
C21 C -0.0185(4) 0.2174(4) 0.6041(2) 0.0319(10) Uani 1 1 d .
C22 C 0.1351(4) 0.1434(4) 0.5474(2) 0.0343(11) Uani 1 1 d .
H22A H 0.0827 0.0808 0.5401 0.041 Uiso 1 1 calc R
H22B H 0.2077 0.1220 0.5609 0.041 Uiso 1 1 calc R
C23 C 0.1476(4) 0.1954(4) 0.4847(2) 0.0380(11) Uani 1 1 d .
H23A H 0.0747 0.2149 0.4704 0.046 Uiso 1 1 calc R
H23B H 0.1986 0.2589 0.4921 0.046 Uiso 1 1 calc R
C24 C 0.3086(5) 0.1208(5) 0.4433(3) 0.0514(14) Uani 1 1 d .
H24A H 0.3260 0.0493 0.4308 0.062 Uiso 1 1 calc R
H24B H 0.3297 0.1375 0.4896 0.062 Uiso 1 1 calc R
C25 C 0.3763(5) 0.1925(4) 0.4038(3) 0.0497(14) Uani 1 1 d .
H25A H 0.4561 0.1867 0.4119 0.060 Uiso 1 1 calc R
H25B H 0.3600 0.1731 0.3571 0.060 Uiso 1 1 calc R
C26 C 0.4168(5) 0.3675(5) 0.3844(3) 0.0590(16) Uani 1 1 d .
H26A H 0.4149 0.3438 0.3377 0.071 Uiso 1 1 calc R
H26B H 0.4949 0.3748 0.4001 0.071 Uiso 1 1 calc R
C27 C 0.3673(5) 0.4699(5) 0.3951(3) 0.0527(15) Uani 1 1 d .
H27A H 0.3521 0.4834 0.4418 0.063 Uiso 1 1 calc R
H27B H 0.4223 0.5252 0.3833 0.063 Uiso 1 1 calc R
C28 C 0.1697(5) 0.4441(5) 0.3914(3) 0.0487(14) Uani 1 1 d .
H28A H 0.1777 0.3768 0.4086 0.058 Uiso 1 1 calc R
H28B H 0.1070 0.4343 0.3597 0.058 Uiso 1 1 calc R
C29 C 0.1419(5) 0.5197(4) 0.4463(2) 0.0439(13) Uani 1 1 d .
H29A H 0.1757 0.5894 0.4393 0.053 Uiso 1 1 calc R
H29B H 0.0606 0.5220 0.4483 0.053 Uiso 1 1 calc R
C30 C 0.1717(4) 0.5545(4) 0.5609(2) 0.0353(11) Uani 1 1 d .
C31 C 0.1199(5) 0.6459(4) 0.5603(3) 0.0432(13) Uani 1 1 d .
H31 H 0.0917 0.6655 0.5206 0.052 Uiso 1 1 calc R
C32 C 0.1097(5) 0.7077(4) 0.6169(3) 0.0461(13) Uani 1 1 d .
H32 H 0.0762 0.7705 0.6159 0.055 Uiso 1 1 calc R
C33 C 0.1476(5) 0.6792(4) 0.6749(3) 0.0439(13) Uani 1 1 d .
H33 H 0.1406 0.7220 0.7139 0.053 Uiso 1 1 calc R
C34 C 0.1963(4) 0.5870(4) 0.6760(2) 0.0364(11) Uani 1 1 d .
H34 H 0.2216 0.5671 0.7162 0.044 Uiso 1 1 calc R
C35 C 0.2090(4) 0.5232(4) 0.6198(2) 0.0306(10) Uani 1 1 d .
C36 C 0.3359(4) 0.3988(4) 0.5899(2) 0.0310(10) Uani 1 1 d .
H36 H 0.3633 0.4407 0.5574 0.037 Uiso 1 1 calc R
C37 C 0.3825(4) 0.3048(4) 0.5990(2) 0.0314(10) Uani 1 1 d .
C38 C 0.4678(4) 0.2565(4) 0.5689(2) 0.0347(11) Uani 1 1 d .
H38 H 0.5119 0.2807 0.5348 0.042 Uiso 1 1 calc R
C39 C 0.4767(4) 0.1644(4) 0.5986(2) 0.0372(11) Uani 1 1 d .
H39 H 0.5280 0.1148 0.5884 0.045 Uiso 1 1 calc R
C40 C 0.3958(4) 0.1601(4) 0.6459(2) 0.0294(10) Uani 1 1 d .
C41 C 0.3696(4) 0.0805(4) 0.6947(2) 0.0323(10) Uani 1 1 d .
C42 C 0.4106(4) -0.0232(4) 0.6675(3) 0.0369(11) Uani 1 1 d .
H42A H 0.3690 -0.0472 0.6267 0.044 Uiso 1 1 calc R
H42B H 0.4898 -0.0112 0.6567 0.044 Uiso 1 1 calc R
C43 C 0.3981(5) -0.1087(4) 0.7133(3) 0.0464(13) Uani 1 1 d .
H43A H 0.4516 -0.0928 0.7495 0.070 Uiso 1 1 calc R
H43B H 0.4119 -0.1745 0.6898 0.070 Uiso 1 1 calc R
H43C H 0.3228 -0.1134 0.7301 0.070 Uiso 1 1 calc R
C44 C 0.4264(4) 0.1168(4) 0.7612(2) 0.0343(11) Uani 1 1 d .
H44A H 0.4017 0.1850 0.7760 0.041 Uiso 1 1 calc R
H44B H 0.3998 0.0682 0.7927 0.041 Uiso 1 1 calc R
C45 C 0.5534(4) 0.1259(4) 0.7630(3) 0.0424(12) Uani 1 1 d .
H45A H 0.5794 0.0578 0.7522 0.064 Uiso 1 1 calc R
H45B H 0.5805 0.1528 0.8065 0.064 Uiso 1 1 calc R
H45C H 0.5813 0.1729 0.7314 0.064 Uiso 1 1 calc R
C46 C 0.2441(4) 0.0689(3) 0.7016(2) 0.0274(9) Uani 1 1 d .
C47 C 0.1693(4) -0.0075(3) 0.6704(2) 0.0313(10) Uani 1 1 d .
H47 H 0.1872 -0.0619 0.6400 0.038 Uiso 1 1 calc R
C48 C 0.0637(4) 0.0106(3) 0.6917(2) 0.0322(10) Uani 1 1 d .
H48 H -0.0038 -0.0291 0.6790 0.039 Uiso 1 1 calc R
C49 C 0.0765(4) 0.0983(3) 0.7355(2) 0.0275(9) Uani 1 1 d .
C50 C -0.0020(4) 0.1377(3) 0.7787(2) 0.0278(9) Uani 1 1 d .
H50 H -0.0781 0.1132 0.7741 0.033 Uiso 1 1 calc R
C51 C -0.0429(4) 0.2529(3) 0.8686(2) 0.0257(9) Uani 1 1 d .
C52 C -0.1584(4) 0.2451(4) 0.8595(2) 0.0306(10) Uani 1 1 d .
H52 H -0.1911 0.2091 0.8211 0.037 Uiso 1 1 calc R
C53 C -0.2252(4) 0.2896(4) 0.9058(2) 0.0312(10) Uani 1 1 d .
H53 H -0.3034 0.2824 0.8999 0.037 Uiso 1 1 calc R
C54 C -0.1771(4) 0.3446(4) 0.9612(2) 0.0320(10) Uani 1 1 d .
H54 H -0.2230 0.3739 0.9933 0.038 Uiso 1 1 calc R
C55 C -0.0624(4) 0.3574(3) 0.9701(2) 0.0287(10) Uani 1 1 d .
H55 H -0.0302 0.3965 1.0076 0.034 Uiso 1 1 calc R
C56 C 0.0050(4) 0.3124(3) 0.9235(2) 0.0266(9) Uani 1 1 d .
C57 C 0.1761(4) 0.3834(4) 0.9802(2) 0.0309(10) Uani 1 1 d .
H57A H 0.1373 0.4462 0.9903 0.037 Uiso 1 1 calc R
H57B H 0.2524 0.4052 0.9674 0.037 Uiso 1 1 calc R
C58 C 0.1811(5) 0.3245(4) 1.0409(2) 0.0398(12) Uani 1 1 d .
H58A H 0.1503 0.2522 1.0300 0.048 Uiso 1 1 calc R
H58B H 0.2594 0.3235 1.0547 0.048 Uiso 1 1 calc R
C59 C 0.1839(4) 0.4326(4) 1.1431(2) 0.0372(11) Uani 1 1 d .
H59A H 0.1601 0.5033 1.1457 0.045 Uiso 1 1 calc R
H59B H 0.2634 0.4365 1.1324 0.045 Uiso 1 1 calc R
C60 C 0.1673(4) 0.3882(4) 1.2077(2) 0.0373(11) Uani 1 1 d .
H60A H 0.1970 0.4391 1.2433 0.045 Uiso 1 1 calc R
H60B H 0.0873 0.3715 1.2147 0.045 Uiso 1 1 calc R
C61 C 0.1851(5) 0.2318(4) 1.2556(3) 0.0428(12) Uani 1 1 d .
H61A H 0.1032 0.2202 1.2531 0.051 Uiso 1 1 calc R
H61B H 0.2071 0.2646 1.2993 0.051 Uiso 1 1 calc R
C62 C 0.2356(5) 0.1294(4) 1.2438(3) 0.0460(13) Uani 1 1 d .
H62A H 0.3150 0.1436 1.2344 0.055 Uiso 1 1 calc R
H62B H 0.2309 0.0942 1.2842 0.055 Uiso 1 1 calc R
C63 C 0.1977(5) 0.0996(4) 1.1306(2) 0.0384(11) Uani 1 1 d .
H63A H 0.2767 0.1200 1.1228 0.046 Uiso 1 1 calc R
H63B H 0.1554 0.1604 1.1275 0.046 Uiso 1 1 calc R
C64 C 0.1542(4) 0.0136(4) 1.0819(2) 0.0341(11) Uani 1 1 d .
H64A H 0.1936 -0.0486 1.0863 0.041 Uiso 1 1 calc R
H64B H 0.0740 -0.0040 1.0876 0.041 Uiso 1 1 calc R
C65 C 0.1516(4) -0.0158(4) 0.9662(2) 0.0313(10) Uani 1 1 d .
C66 C 0.1006(4) -0.1145(4) 0.9674(2) 0.0381(11) Uani 1 1 d .
H66 H 0.0795 -0.1386 1.0078 0.046 Uiso 1 1 calc R
C67 C 0.0797(4) -0.1791(4) 0.9112(3) 0.0394(12) Uani 1 1 d .
H67 H 0.0457 -0.2470 0.9134 0.047 Uiso 1 1 calc R
C68 C 0.1082(4) -0.1446(4) 0.8520(2) 0.0369(11) Uani 1 1 d .
H68 H 0.0921 -0.1882 0.8133 0.044 Uiso 1 1 calc R
C69 C 0.1606(4) -0.0459(4) 0.8494(2) 0.0350(11) Uani 1 1 d .
H69 H 0.1798 -0.0227 0.8085 0.042 Uiso 1 1 calc R
C70 C 0.1855(4) 0.0196(3) 0.9054(2) 0.0288(10) Uani 1 1 d .
N1 N 0.2408(3) 0.1183(3) 0.89928(18) 0.0279(8) Uani 1 1 d .
N2 N 0.3523(3) 0.3008(3) 0.87636(18) 0.0278(8) Uani 1 1 d .
N3 N 0.2116(3) 0.4055(3) 0.78150(18) 0.0270(8) Uani 1 1 d .
N4 N 0.0367(3) 0.3284(3) 0.70007(18) 0.0277(8) Uani 1 1 d .
N5 N 0.2556(3) 0.4272(3) 0.62652(18) 0.0286(8) Uani 1 1 d .
N6 N 0.3390(3) 0.2452(3) 0.64674(18) 0.0284(8) Uani 1 1 d .
N7 N 0.1885(3) 0.1361(3) 0.74176(17) 0.0253(8) Uani 1 1 d .
N8 N 0.0317(3) 0.2085(3) 0.82496(18) 0.0263(8) Uani 1 1 d .
O1 O 0.0948(3) 0.2127(3) 0.59858(16) 0.0344(8) Uani 1 1 d .
O2 O 0.1905(3) 0.1267(3) 0.43532(19) 0.0498(10) Uani 1 1 d .
O3 O 0.3523(3) 0.2945(3) 0.41971(19) 0.0503(10) Uani 1 1 d .
O4 O 0.2678(4) 0.4741(3) 0.35888(19) 0.0532(10) Uani 1 1 d .
O5 O 0.1837(3) 0.4884(3) 0.50610(16) 0.0433(9) Uani 1 1 d .
O6 O 0.1192(2) 0.3212(2) 0.92657(15) 0.0277(7) Uani 1 1 d .
O7 O 0.1209(3) 0.3692(3) 1.09345(16) 0.0398(8) Uani 1 1 d .
O8 O 0.2236(3) 0.2977(3) 1.20736(17) 0.0397(8) Uani 1 1 d .
O9 O 0.1854(3) 0.0621(3) 1.19287(17) 0.0441(9) Uani 1 1 d .
O10 O 0.1741(3) 0.0518(2) 1.01983(16) 0.0357(8) Uani 1 1 d .
Fe01 Fe 0.20710(5) 0.30624(5) 0.69174(3) 0.0277(2) Uani 1 1 d .
Fe02 Fe 0.20755(5) 0.23370(5) 0.83271(3) 0.0263(2) Uani 1 1 d .
C101 C 0.4667(8) 1.0003(9) 0.0648(7) 0.143(5) Uani 1 1 d DU
H101 H 0.4409 0.9969 0.1077 0.172 Uiso 1 1 calc R
C102 C 0.4193(8) 0.9311(8) 0.0145(6) 0.115(4) Uani 1 1 d DU
H102 H 0.3617 0.8825 0.0262 0.139 Uiso 1 1 calc R
C103 C 0.4473(8) 0.9250(7) -0.0519(6) 0.155(5) Uani 1 1 d DU
H103 H 0.4120 0.8762 -0.0841 0.186 Uiso 1 1 calc R

loop_
_atom_site_aniso_label
_atom_site_aniso_U_11
_atom_site_aniso_U_22
_atom_site_aniso_U_33
_atom_site_aniso_U_23
_atom_site_aniso_U_13
_atom_site_aniso_U_12
C1 0.021(2) 0.030(2) 0.033(2) 0.0070(18) 0.0007(18) 0.0050(18)
C2 0.022(2) 0.028(2) 0.030(2) 0.0046(17) 0.0031(17) 0.0055(18)
C3 0.026(2) 0.037(3) 0.034(3) 0.005(2) -0.0044(19) 0.0018(19)
C4 0.024(2) 0.035(3) 0.039(3) 0.006(2) -0.0001(19) 0.0009(19)
C5 0.020(2) 0.031(2) 0.031(2) 0.0039(18) 0.0036(17) -0.0036(18)
C6 0.027(2) 0.031(2) 0.029(2) 0.0047(18) 0.0028(18) 0.0012(18)
C7 0.027(2) 0.030(2) 0.044(3) 0.005(2) 0.000(2) -0.0033(19)
C8 0.049(3) 0.034(3) 0.055(3) 0.015(2) 0.001(3) -0.010(2)
C9 0.025(2) 0.035(3) 0.031(2) 0.0081(19) 0.0030(18) 0.0005(19)
C10 0.027(3) 0.058(3) 0.041(3) 0.009(2) 0.005(2) 0.000(2)
C11 0.026(2) 0.024(2) 0.029(2) 0.0132(17) -0.0004(17) -0.0012(17)
C12 0.031(2) 0.025(2) 0.028(2) 0.0035(17) 0.0004(18) -0.0009(18)
C13 0.030(3) 0.030(2) 0.031(2) 0.0061(18) 0.0028(19) 0.0063(19)
C14 0.024(2) 0.031(2) 0.032(2) 0.0100(18) -0.0005(18) 0.0017(18)
C15 0.024(2) 0.032(2) 0.035(2) 0.0115(19) 0.0028(18) 0.0060(19)
C16 0.026(2) 0.033(2) 0.033(2) 0.0127(19) -0.0033(18) -0.0003(19)
C17 0.023(2) 0.038(3) 0.038(3) 0.009(2) 0.0013(19) -0.0018(19)
C18 0.027(3) 0.051(3) 0.044(3) 0.013(2) 0.001(2) -0.005(2)
C19 0.036(3) 0.043(3) 0.053(3) 0.007(2) -0.010(2) -0.007(2)
C20 0.037(3) 0.034(3) 0.042(3) 0.003(2) -0.002(2) -0.006(2)
C21 0.029(3) 0.028(2) 0.039(3) 0.0061(19) -0.003(2) -0.0002(19)
C22 0.034(3) 0.030(2) 0.038(3) -0.0017(19) -0.001(2) 0.002(2)
C23 0.033(3) 0.044(3) 0.037(3) 0.003(2) -0.001(2) 0.007(2)
C24 0.046(3) 0.049(3) 0.058(4) -0.001(3) 0.002(3) 0.007(3)
C25 0.046(3) 0.052(3) 0.050(3) -0.004(3) 0.007(3) 0.009(3)
C26 0.042(3) 0.080(5) 0.053(4) 0.010(3) 0.011(3) -0.011(3)
C27 0.056(4) 0.048(3) 0.053(4) 0.013(3) -0.005(3) -0.005(3)
C28 0.053(4) 0.050(3) 0.043(3) 0.009(2) -0.001(3) -0.003(3)
C29 0.056(4) 0.041(3) 0.035(3) 0.008(2) -0.007(2) 0.003(3)
C30 0.036(3) 0.034(3) 0.035(3) 0.003(2) -0.001(2) -0.003(2)
C31 0.049(3) 0.039(3) 0.045(3) 0.015(2) -0.006(2) 0.013(2)
C32 0.053(4) 0.034(3) 0.052(3) 0.001(2) -0.001(3) 0.010(2)
C33 0.050(3) 0.036(3) 0.046(3) 0.001(2) 0.001(2) 0.006(2)
C34 0.043(3) 0.036(3) 0.031(3) 0.010(2) 0.000(2) 0.005(2)
C35 0.030(3) 0.030(2) 0.032(2) 0.0061(19) 0.0001(19) -0.0006(19)
C36 0.031(3) 0.032(2) 0.029(2) 0.0063(18) -0.0032(19) -0.0057(19)
C37 0.026(2) 0.034(3) 0.034(2) 0.0068(19) 0.0018(19) -0.0003(19)
C38 0.029(3) 0.035(3) 0.040(3) 0.008(2) 0.005(2) -0.003(2)
C39 0.022(2) 0.049(3) 0.042(3) 0.003(2) 0.003(2) 0.008(2)
C40 0.017(2) 0.035(3) 0.036(2) 0.0056(19) 0.0008(18) 0.0004(18)
C41 0.028(3) 0.033(3) 0.037(3) 0.0043(19) 0.0073(19) 0.0050(19)
C42 0.030(3) 0.036(3) 0.045(3) 0.003(2) 0.009(2) 0.006(2)
C43 0.042(3) 0.040(3) 0.060(4) 0.009(3) 0.010(3) 0.014(2)
C44 0.028(3) 0.039(3) 0.038(3) 0.008(2) 0.002(2) 0.007(2)
C45 0.028(3) 0.054(3) 0.045(3) 0.008(2) -0.001(2) 0.004(2)
C46 0.022(2) 0.028(2) 0.034(2) 0.0069(18) 0.0039(18) 0.0049(18)
C47 0.031(3) 0.027(2) 0.035(3) -0.0007(18) 0.0024(19) 0.0005(19)
C48 0.027(2) 0.027(2) 0.041(3) 0.0036(19) 0.000(2) -0.0047(19)
C49 0.022(2) 0.028(2) 0.033(2) 0.0098(18) -0.0006(18) -0.0014(18)
C50 0.025(2) 0.029(2) 0.030(2) 0.0074(18) -0.0007(18) 0.0006(18)
C51 0.024(2) 0.027(2) 0.028(2) 0.0099(17) 0.0043(17) 0.0043(18)
C52 0.029(2) 0.030(2) 0.034(2) 0.0084(19) 0.0025(19) 0.0040(19)
C53 0.021(2) 0.033(2) 0.042(3) 0.010(2) 0.0074(19) 0.0049(18)
C54 0.026(2) 0.032(2) 0.038(3) 0.0072(19) 0.0106(19) 0.0039(19)
C55 0.027(2) 0.029(2) 0.031(2) 0.0072(18) 0.0027(18) 0.0056(19)
C56 0.025(2) 0.027(2) 0.030(2) 0.0121(18) 0.0023(18) 0.0040(18)
C57 0.025(2) 0.032(2) 0.035(3) 0.0028(19) -0.0022(19) 0.0002(19)
C58 0.039(3) 0.049(3) 0.033(3) 0.003(2) 0.002(2) 0.013(2)
C59 0.029(3) 0.038(3) 0.043(3) 0.006(2) 0.001(2) -0.006(2)
C60 0.040(3) 0.036(3) 0.035(3) 0.001(2) -0.001(2) 0.004(2)
C61 0.044(3) 0.051(3) 0.035(3) 0.010(2) -0.002(2) 0.008(2)
C62 0.050(3) 0.045(3) 0.043(3) 0.006(2) -0.007(2) 0.007(3)
C63 0.046(3) 0.036(3) 0.035(3) 0.010(2) 0.000(2) 0.003(2)
C64 0.036(3) 0.033(3) 0.035(3) 0.010(2) 0.006(2) 0.000(2)
C65 0.029(2) 0.030(2) 0.037(3) 0.0091(19) 0.0020(19) 0.0034(19)
C66 0.039(3) 0.039(3) 0.038(3) 0.014(2) 0.005(2) -0.002(2)
C67 0.041(3) 0.032(3) 0.045(3) 0.008(2) 0.000(2) -0.003(2)
C68 0.042(3) 0.031(3) 0.036(3) 0.006(2) -0.002(2) -0.004(2)
C69 0.032(3) 0.037(3) 0.038(3) 0.013(2) 0.002(2) 0.004(2)
C70 0.028(2) 0.025(2) 0.033(2) 0.0067(18) 0.0002(18) 0.0022(18)
N1 0.0225(19) 0.031(2) 0.031(2) 0.0072(15) 0.0013(15) -0.0001(15)
N2 0.0199(19) 0.030(2) 0.035(2) 0.0060(15) 0.0038(15) 0.0028(15)
N3 0.024(2) 0.028(2) 0.031(2) 0.0053(15) 0.0019(15) 0.0039(15)
N4 0.026(2) 0.0263(19) 0.032(2) 0.0067(15) 0.0003(15) 0.0018(15)
N5 0.026(2) 0.028(2) 0.032(2) 0.0049(15) 0.0018(16) 0.0002(15)
N6 0.023(2) 0.030(2) 0.032(2) 0.0055(16) 0.0040(15) -0.0007(15)
N7 0.0195(18) 0.029(2) 0.0273(19) 0.0034(15) 0.0003(14) 0.0013(15)
N8 0.0220(19) 0.029(2) 0.0288(19) 0.0112(15) 0.0009(15) 0.0002(15)
O1 0.0258(17) 0.0364(18) 0.0401(19) 0.0021(14) -0.0007(14) -0.0001(14)
O2 0.048(2) 0.055(2) 0.043(2) -0.0033(17) 0.0014(17) -0.0035(18)
O3 0.051(2) 0.057(2) 0.045(2) 0.0127(18) 0.0085(18) 0.0044(19)
O4 0.051(2) 0.064(3) 0.045(2) 0.0094(18) 0.0002(18) -0.003(2)
O5 0.057(2) 0.045(2) 0.0296(18) 0.0079(15) -0.0042(16) 0.0114(18)
O6 0.0173(15) 0.0328(17) 0.0330(17) 0.0037(13) -0.0019(12) 0.0006(12)
O7 0.0271(18) 0.055(2) 0.0347(19) -0.0021(15) 0.0007(14) -0.0034(16)
O8 0.039(2) 0.041(2) 0.0402(19) 0.0043(15) -0.0008(15) 0.0063(16)
O9 0.055(2) 0.041(2) 0.0353(19) 0.0072(15) -0.0054(17) -0.0015(17)
O10 0.044(2) 0.0322(18) 0.0305(17) 0.0074(14) 0.0057(15) -0.0020(15)
Fe01 0.0231(4) 0.0299(4) 0.0310(4) 0.0058(3) 0.0034(3) 0.0035(3)
Fe02 0.0211(4) 0.0280(4) 0.0299(4) 0.0069(3) -0.0005(3) -0.0006(3)
C101 0.101(8) 0.146(10) 0.216(12) 0.113(9) 0.072(8) 0.091(8)
C102 0.063(5) 0.104(7) 0.206(11) 0.116(8) 0.065(7) 0.042(5)
C103 0.082(6) 0.143(8) 0.279(13) 0.152(9) 0.059(7) 0.085(6)

loop_
_atom_type_symbol
_atom_type_description
_atom_type_scat_dispersion_real
_atom_type_scat_dispersion_imag
_atom_type_scat_source
C C 0.0033 0.0016 'International Tables Vol C Tables 4.2.6.8 and 6.1.1.4'
H H 0.0000 0.0000 'International Tables Vol C Tables 4.2.6.8 and 6.1.1.4'
N N 0.0061 0.0033 'International Tables Vol C Tables 4.2.6.8 and 6.1.1.4'
O O 0.0106 0.0060 'International Tables Vol C Tables 4.2.6.8 and 6.1.1.4'
Fe Fe 0.3463 0.8444 'International Tables Vol C Tables 4.2.6.8 and 6.1.1.4'

loop_
_geom_angle_atom_site_label_1
_geom_angle_atom_site_label_2
_geom_angle_atom_site_label_3
_geom_angle
_geom_angle_site_symmetry_1
_geom_angle_site_symmetry_3
N1 C1 C2 119.7(4) . .
N1 C1 H1 120.2 . .
C2 C1 H1 120.2 . .
N2 C2 C3 109.9(4) . .
N2 C2 C1 117.8(4) . .
C3 C2 C1 132.3(4) . .
C2 C3 C4 106.5(4) . .
C2 C3 H3 126.7 . .
C4 C3 H3 126.7 . .
C3 C4 C5 106.5(4) . .
C3 C4 H4 126.8 . .
C5 C4 H4 126.8 . .
N2 C5 C4 110.6(4) . .
N2 C5 C6 119.2(4) . .
C4 C5 C6 130.1(4) . .
C11 C6 C5 107.0(4) . .
C11 C6 C7 110.3(4) . .
C5 C6 C7 109.2(4) . .
C11 C6 C9 109.9(4) . .
C5 C6 C9 109.7(4) . .
C7 C6 C9 110.7(4) . .
C8 C7 C6 115.4(4) . .
C8 C7 H7A 108.4 . .
C6 C7 H7A 108.4 . .
C8 C7 H7B 108.4 . .
C6 C7 H7B 108.4 . .
H7A C7 H7B 107.5 . .
C7 C8 H8A 109.5 . .
C7 C8 H8B 109.5 . .
H8A C8 H8B 109.5 . .
C7 C8 H8C 109.5 . .
H8A C8 H8C 109.5 . .
H8B C8 H8C 109.5 . .
C10 C9 C6 115.1(4) . .
C10 C9 H9A 108.5 . .
C6 C9 H9A 108.5 . .
C10 C9 H9B 108.5 . .
C6 C9 H9B 108.5 . .
H9A C9 H9B 107.5 . .
C9 C10 H10A 109.5 . .
C9 C10 H10B 109.5 . .
H10A C10 H10B 109.5 . .
C9 C10 H10C 109.5 . .
H10A C10 H10C 109.5 . .
H10B C10 H10C 109.5 . .
N3 C11 C12 110.3(4) . .
N3 C11 C6 123.0(4) . .
C12 C11 C6 126.6(4) . .
C11 C12 C13 107.7(4) . .
C11 C12 H12 126.2 . .
C13 C12 H12 126.2 . .
C14 C13 C12 105.8(4) . .
C14 C13 H13 127.1 . .
C12 C13 H13 127.1 . .
C13 C14 N3 111.0(4) . .
C13 C14 C15 129.1(4) . .
N3 C14 C15 119.0(4) . .
N4 C15 C14 120.3(4) . .
N4 C15 H15 119.9 . .
C14 C15 H15 119.9 . .
C17 C16 N4 125.1(4) . .
C17 C16 C21 118.5(4) . .
N4 C16 C21 116.5(4) . .
C16 C17 C18 121.5(5) . .
C16 C17 H17 119.3 . .
C18 C17 H17 119.3 . .
C19 C18 C17 119.2(5) . .
C19 C18 H18 120.4 . .
C17 C18 H18 120.4 . .
C18 C19 C20 121.0(5) . .
C18 C19 H19 119.5 . .
C20 C19 H19 119.5 . .
C21 C20 C19 119.4(5) . .
C21 C20 H20 120.3 . .
C19 C20 H20 120.3 . .
C20 C21 O1 125.0(4) . .
C20 C21 C16 120.5(5) . .
O1 C21 C16 114.6(4) . .
O1 C22 C23 110.9(4) . .
O1 C22 H22A 109.5 . .
C23 C22 H22A 109.5 . .
O1 C22 H22B 109.5 . .
C23 C22 H22B 109.5 . .
H22A C22 H22B 108.0 . .
O2 C23 C22 110.0(4) . .
O2 C23 H23A 109.7 . .
C22 C23 H23A 109.7 . .
O2 C23 H23B 109.7 . .
C22 C23 H23B 109.7 . .
H23A C23 H23B 108.2 . .
O2 C24 C25 113.0(5) . .
O2 C24 H24A 109.0 . .
C25 C24 H24A 109.0 . .
O2 C24 H24B 109.0 . .
C25 C24 H24B 109.0 . .
H24A C24 H24B 107.8 . .
O3 C25 C24 110.3(5) . .
O3 C25 H25A 109.6 . .
C24 C25 H25A 109.6 . .
O3 C25 H25B 109.6 . .
C24 C25 H25B 109.6 . .
H25A C25 H25B 108.1 . .
O3 C26 C27 107.7(5) . .
O3 C26 H26A 110.2 . .
C27 C26 H26A 110.2 . .
O3 C26 H26B 110.2 . .
C27 C26 H26B 110.2 . .
H26A C26 H26B 108.5 . .
O4 C27 C26 113.7(5) . .
O4 C27 H27A 108.8 . .
C26 C27 H27A 108.8 . .
O4 C27 H27B 108.8 . .
C26 C27 H27B 108.8 . .
H27A C27 H27B 107.7 . .
O4 C28 C29 114.2(5) . .
O4 C28 H28A 108.7 . .
C29 C28 H28A 108.7 . .
O4 C28 H28B 108.7 . .
C29 C28 H28B 108.7 . .
H28A C28 H28B 107.6 . .
O5 C29 C28 109.1(4) . .
O5 C29 H29A 109.9 . .
C28 C29 H29A 109.9 . .
O5 C29 H29B 109.9 . .
C28 C29 H29B 109.9 . .
H29A C29 H29B 108.3 . .
O5 C30 C31 123.4(5) . .
O5 C30 C35 116.6(4) . .
C31 C30 C35 119.9(5) . .
C32 C31 C30 120.3(5) . .
C32 C31 H31 119.8 . .
C30 C31 H31 119.8 . .
C33 C32 C31 120.6(5) . .
C33 C32 H32 119.7 . .
C31 C32 H32 119.7 . .
C32 C33 C34 119.3(5) . .
C32 C33 H33 120.4 . .
C34 C33 H33 120.4 . .
C33 C34 C35 121.8(5) . .
C33 C34 H34 119.1 . .
C35 C34 H34 119.1 . .
C34 C35 C30 118.1(4) . .
C34 C35 N5 117.4(4) . .
C30 C35 N5 124.4(4) . .
N5 C36 C37 119.6(4) . .
N5 C36 H36 120.2 . .
C37 C36 H36 120.2 . .
C38 C37 N6 109.2(4) . .
C38 C37 C36 132.5(5) . .
N6 C37 C36 118.3(4) . .
C37 C38 C39 106.7(4) . .
C37 C38 H38 126.6 . .
C39 C38 H38 126.6 . .
C40 C39 C38 107.0(4) . .
C40 C39 H39 126.5 . .
C38 C39 H39 126.5 . .
N6 C40 C39 109.5(4) . .
N6 C40 C41 120.1(4) . .
C39 C40 C41 130.3(4) . .
C46 C41 C40 107.2(4) . .
C46 C41 C42 110.1(4) . .
C40 C41 C42 108.5(4) . .
C46 C41 C44 110.1(4) . .
C40 C41 C44 110.7(4) . .
C42 C41 C44 110.3(4) . .
C43 C42 C41 114.6(4) . .
C43 C42 H42A 108.6 . .
C41 C42 H42A 108.6 . .
C43 C42 H42B 108.6 . .
C41 C42 H42B 108.6 . .
H42A C42 H42B 107.6 . .
C42 C43 H43A 109.5 . .
C42 C43 H43B 109.5 . .
H43A C43 H43B 109.5 . .
C42 C43 H43C 109.5 . .
H43A C43 H43C 109.5 . .
H43B C43 H43C 109.5 . .
C45 C44 C41 116.3(4) . .
C45 C44 H44A 108.2 . .
C41 C44 H44A 108.2 . .
C45 C44 H44B 108.2 . .
C41 C44 H44B 108.2 . .
H44A C44 H44B 107.4 . .
C44 C45 H45A 109.5 . .
C44 C45 H45B 109.5 . .
H45A C45 H45B 109.5 . .
C44 C45 H45C 109.5 . .
H45A C45 H45C 109.5 . .
H45B C45 H45C 109.5 . .
N7 C46 C47 110.2(4) . .
N7 C46 C41 122.7(4) . .
C47 C46 C41 127.1(4) . .
C48 C47 C46 107.7(4) . .
C48 C47 H47 126.2 . .
C46 C47 H47 126.2 . .
C47 C48 C49 106.5(4) . .
C47 C48 H48 126.8 . .
C49 C48 H48 126.8 . .
C48 C49 N7 110.4(4) . .
C48 C49 C50 128.3(4) . .
N7 C49 C50 120.3(4) . .
N8 C50 C49 119.0(4) . .
N8 C50 H50 120.5 . .
C49 C50 H50 120.5 . .
C52 C51 C56 119.0(4) . .
C52 C51 N8 124.8(4) . .
C56 C51 N8 116.2(4) . .
C53 C52 C51 120.6(4) . .
C53 C52 H52 119.7 . .
C51 C52 H52 119.7 . .
C52 C53 C54 119.7(4) . .
C52 C53 H53 120.2 . .
C54 C53 H53 120.2 . .
C55 C54 C53 120.8(4) . .
C55 C54 H54 119.6 . .
C53 C54 H54 119.6 . .
C54 C55 C56 119.5(4) . .
C54 C55 H55 120.2 . .
C56 C55 H55 120.2 . .
O6 C56 C55 124.7(4) . .
O6 C56 C51 115.1(4) . .
C55 C56 C51 120.2(4) . .
O6 C57 C58 111.9(4) . .
O6 C57 H57A 109.2 . .
C58 C57 H57A 109.2 . .
O6 C57 H57B 109.2 . .
C58 C57 H57B 109.2 . .
H57A C57 H57B 107.9 . .
O7 C58 C57 112.6(4) . .
O7 C58 H58A 109.1 . .
C57 C58 H58A 109.1 . .
O7 C58 H58B 109.1 . .
C57 C58 H58B 109.1 . .
H58A C58 H58B 107.8 . .
O7 C59 C60 110.0(4) . .
O7 C59 H59A 109.7 . .
C60 C59 H59A 109.7 . .
O7 C59 H59B 109.7 . .
C60 C59 H59B 109.7 . .
H59A C59 H59B 108.2 . .
O8 C60 C59 108.5(4) . .
O8 C60 H60A 110.0 . .
C59 C60 H60A 110.0 . .
O8 C60 H60B 110.0 . .
C59 C60 H60B 110.0 . .
H60A C60 H60B 108.4 . .
O8 C61 C62 108.8(4) . .
O8 C61 H61A 109.9 . .
C62 C61 H61A 109.9 . .
O8 C61 H61B 109.9 . .
C62 C61 H61B 109.9 . .
H61A C61 H61B 108.3 . .
O9 C62 C61 114.9(4) . .
O9 C62 H62A 108.5 . .
C61 C62 H62A 108.5 . .
O9 C62 H62B 108.5 . .
C61 C62 H62B 108.5 . .
H62A C62 H62B 107.5 . .
O9 C63 C64 106.8(4) . .
O9 C63 H63A 110.4 . .
C64 C63 H63A 110.4 . .
O9 C63 H63B 110.4 . .
C64 C63 H63B 110.4 . .
H63A C63 H63B 108.6 . .
O10 C64 C63 105.3(4) . .
O10 C64 H64A 110.7 . .
C63 C64 H64A 110.7 . .
O10 C64 H64B 110.7 . .
C63 C64 H64B 110.7 . .
H64A C64 H64B 108.8 . .
O10 C65 C66 124.4(4) . .
O10 C65 C70 116.4(4) . .
C66 C65 C70 119.2(4) . .
C67 C66 C65 121.6(5) . .
C67 C66 H66 119.2 . .
C65 C66 H66 119.2 . .
C66 C67 C68 119.9(5) . .
C66 C67 H67 120.0 . .
C68 C67 H67 120.0 . .
C67 C68 C69 119.8(5) . .
C67 C68 H68 120.1 . .
C69 C68 H68 120.1 . .
C68 C69 C70 121.4(4) . .
C68 C69 H69 119.3 . .
C70 C69 H69 119.3 . .
C69 C70 N1 118.5(4) . .
C69 C70 C65 118.0(4) . .
N1 C70 C65 123.4(4) . .
C1 N1 C70 120.1(4) . .
C1 N1 Fe02 109.9(3) . .
C70 N1 Fe02 129.9(3) . .
C5 N2 C2 106.4(4) . .
C5 N2 Fe02 140.2(3) . .
C2 N2 Fe02 112.0(3) . .
C11 N3 C14 105.1(4) . .
C11 N3 Fe01 141.8(3) . .
C14 N3 Fe01 107.6(3) . .
C15 N4 C16 121.6(4) . .
C15 N4 Fe01 112.3(3) . .
C16 N4 Fe01 126.0(3) . .
C36 N5 C35 120.9(4) . .
C36 N5 Fe01 109.9(3) . .
C35 N5 Fe01 129.2(3) . .
C40 N6 C37 107.5(4) . .
C40 N6 Fe01 139.8(3) . .
C37 N6 Fe01 112.5(3) . .
C46 N7 C49 105.2(4) . .
C46 N7 Fe02 141.8(3) . .
C49 N7 Fe02 107.0(3) . .
C50 N8 C51 121.8(4) . .
C50 N8 Fe02 112.6(3) . .
C51 N8 Fe02 125.2(3) . .
C21 O1 C22 118.8(4) . .
C23 O2 C24 112.2(4) . .
C25 O3 C26 113.0(5) . .
C28 O4 C27 114.6(4) . .
C30 O5 C29 116.1(4) . .
C56 O6 C57 119.2(3) . .
C59 O7 C58 117.0(4) . .
C60 O8 C61 112.9(4) . .
C62 O9 C63 114.0(4) . .
C65 O10 C64 117.3(4) . .
N6 Fe01 N4 153.25(15) . .
N6 Fe01 N3 126.83(15) . .
N4 Fe01 N3 79.92(14) . .
N6 Fe01 N5 79.48(14) . .
N4 Fe01 N5 99.14(14) . .
N3 Fe01 N5 97.47(14) . .
N2 Fe02 N8 152.87(15) . .
N2 Fe02 N7 127.44(14) . .
N8 Fe02 N7 79.57(14) . .
N2 Fe02 N1 79.60(14) . .
N8 Fe02 N1 99.84(14) . .
N7 Fe02 N1 100.09(14) . .
C102 C101 C103 120.1(12) . 2_675
C102 C101 H101 119.9 . .
C103 C101 H101 120.0 2_675 .
C101 C102 C103 127.6(9) . .
C101 C102 H102 116.2 . .
C103 C102 H102 116.2 . .
C102 C103 C101 112.3(10) . 2_675
C102 C103 H103 123.8 . .
C101 C103 H103 123.8 2_675 .

loop_
_geom_bond_atom_site_label_1
_geom_bond_atom_site_label_2
_geom_bond_distance
_geom_bond_site_symmetry_2
C1 N1 1.300(6) .
C1 C2 1.425(6) .
C1 H1 0.9500 .
C2 N2 1.388(6) .
C2 C3 1.394(6) .
C3 C4 1.400(7) .
C3 H3 0.9500 .
C4 C5 1.401(6) .
C4 H4 0.9500 .
C5 N2 1.353(6) .
C5 C6 1.526(6) .
C6 C11 1.517(6) .
C6 C7 1.549(6) .
C6 C9 1.551(6) .
C7 C8 1.528(7) .
C7 H7A 0.9900 .
C7 H7B 0.9900 .
C8 H8A 0.9800 .
C8 H8B 0.9800 .
C8 H8C 0.9800 .
C9 C10 1.536(7) .
C9 H9A 0.9900 .
C9 H9B 0.9900 .
C10 H10A 0.9800 .
C10 H10B 0.9800 .
C10 H10C 0.9800 .
C11 N3 1.379(6) .
C11 C12 1.401(6) .
C12 C13 1.407(7) .
C12 H12 0.9500 .
C13 C14 1.392(7) .
C13 H13 0.9500 .
C14 N3 1.408(6) .
C14 C15 1.410(6) .
C15 N4 1.308(6) .
C15 H15 0.9500 .
C16 C17 1.390(7) .
C16 N4 1.413(6) .
C16 C21 1.417(7) .
C17 C18 1.394(7) .
C17 H17 0.9500 .
C18 C19 1.376(8) .
C18 H18 0.9500 .
C19 C20 1.407(8) .
C19 H19 0.9500 .
C20 C21 1.381(7) .
C20 H20 0.9500 .
C21 O1 1.386(6) .
C22 O1 1.452(6) .
C22 C23 1.523(7) .
C22 H22A 0.9900 .
C22 H22B 0.9900 .
C23 O2 1.435(6) .
C23 H23A 0.9900 .
C23 H23B 0.9900 .
C24 O2 1.449(7) .
C24 C25 1.498(9) .
C24 H24A 0.9900 .
C24 H24B 0.9900 .
C25 O3 1.403(7) .
C25 H25A 0.9900 .
C25 H25B 0.9900 .
C26 O3 1.437(7) .
C26 C27 1.515(9) .
C26 H26A 0.9900 .
C26 H26B 0.9900 .
C27 O4 1.420(7) .
C27 H27A 0.9900 .
C27 H27B 0.9900 .
C28 O4 1.418(7) .
C28 C29 1.501(8) .
C28 H28A 0.9900 .
C28 H28B 0.9900 .
C29 O5 1.439(6) .
C29 H29A 0.9900 .
C29 H29B 0.9900 .
C30 O5 1.382(6) .
C30 C31 1.400(7) .
C30 C35 1.403(7) .
C31 C32 1.379(8) .
C31 H31 0.9500 .
C32 C33 1.374(8) .
C32 H32 0.9500 .
C33 C34 1.390(7) .
C33 H33 0.9500 .
C34 C35 1.391(7) .
C34 H34 0.9500 .
C35 N5 1.439(6) .
C36 N5 1.301(6) .
C36 C37 1.423(7) .
C36 H36 0.9500 .
C37 C38 1.386(7) .
C37 N6 1.394(6) .
C38 C39 1.412(7) .
C38 H38 0.9500 .
C39 C40 1.398(7) .
C39 H39 0.9500 .
C40 N6 1.359(6) .
C40 C41 1.531(7) .
C41 C46 1.525(6) .
C41 C42 1.548(6) .
C41 C44 1.548(7) .
C42 C43 1.528(7) .
C42 H42A 0.9900 .
C42 H42B 0.9900 .
C43 H43A 0.9800 .
C43 H43B 0.9800 .
C43 H43C 0.9800 .
C44 C45 1.532(7) .
C44 H44A 0.9900 .
C44 H44B 0.9900 .
C45 H45A 0.9800 .
C45 H45B 0.9800 .
C45 H45C 0.9800 .
C46 N7 1.383(5) .
C46 C47 1.396(6) .
C47 C48 1.393(7) .
C47 H47 0.9500 .
C48 C49 1.394(7) .
C48 H48 0.9500 .
C49 N7 1.403(6) .
C49 C50 1.414(6) .
C50 N8 1.307(6) .
C50 H50 0.9500 .
C51 C52 1.404(6) .
C51 C56 1.408(6) .
C51 N8 1.412(6) .
C52 C53 1.387(6) .
C52 H52 0.9500 .
C53 C54 1.391(7) .
C53 H53 0.9500 .
C54 C55 1.393(7) .
C54 H54 0.9500 .
C55 C56 1.396(6) .
C55 H55 0.9500 .
C56 O6 1.379(5) .
C57 O6 1.446(5) .
C57 C58 1.536(7) .
C57 H57A 0.9900 .
C57 H57B 0.9900 .
C58 O7 1.430(6) .
C58 H58A 0.9900 .
C58 H58B 0.9900 .
C59 O7 1.430(6) .
C59 C60 1.516(7) .
C59 H59A 0.9900 .
C59 H59B 0.9900 .
C60 O8 1.418(6) .
C60 H60A 0.9900 .
C60 H60B 0.9900 .
C61 O8 1.433(6) .
C61 C62 1.522(8) .
C61 H61A 0.9900 .
C61 H61B 0.9900 .
C62 O9 1.408(6) .
C62 H62A 0.9900 .
C62 H62B 0.9900 .
C63 O9 1.426(6) .
C63 C64 1.497(7) .
C63 H63A 0.9900 .
C63 H63B 0.9900 .
C64 O10 1.436(5) .
C64 H64A 0.9900 .
C64 H64B 0.9900 .
C65 O10 1.366(6) .
C65 C66 1.384(7) .
C65 C70 1.434(6) .
C66 C67 1.382(7) .
C66 H66 0.9500 .
C67 C68 1.382(7) .
C67 H67 0.9500 .
C68 C69 1.394(7) .
C68 H68 0.9500 .
C69 C70 1.393(7) .
C69 H69 0.9500 .
C70 N1 1.418(6) .
N1 Fe02 2.192(4) .
N2 Fe02 2.052(4) .
N3 Fe01 2.169(4) .
N4 Fe01 2.118(4) .
N5 Fe01 2.216(4) .
N6 Fe01 2.049(4) .
N7 Fe02 2.178(4) .
N8 Fe02 2.130(4) .
C101 C102 1.402(7) .
C101 C103 1.408(7) 2_675
C101 H101 0.9500 .
C102 C103 1.419(7) .
C102 H102 0.9500 .
C103 C101 1.408(7) 2_675
C103 H103 0.9500 .

loop_
_geom_torsion_atom_site_label_1
_geom_torsion_atom_site_label_2
_geom_torsion_atom_site_label_3
_geom_torsion_atom_site_label_4
_geom_torsion
_geom_torsion_site_symmetry_1
_geom_torsion_site_symmetry_4
N1 C1 C2 N2 -2.7(6) . .
N1 C1 C2 C3 175.5(5) . .
N2 C2 C3 C4 -0.1(5) . .
C1 C2 C3 C4 -178.4(5) . .
C2 C3 C4 C5 0.1(5) . .
C3 C4 C5 N2 -0.1(5) . .
C3 C4 C5 C6 -179.8(4) . .
N2 C5 C6 C11 46.0(5) . .
C4 C5 C6 C11 -134.2(5) . .
N2 C5 C6 C7 165.4(4) . .
C4 C5 C6 C7 -14.9(7) . .
N2 C5 C6 C9 -73.2(5) . .
C4 C5 C6 C9 106.6(5) . .
C11 C6 C7 C8 -65.1(5) . .
C5 C6 C7 C8 177.6(4) . .
C9 C6 C7 C8 56.8(5) . .
C11 C6 C9 C10 176.8(4) . .
C5 C6 C9 C10 -65.8(5) . .
C7 C6 C9 C10 54.8(5) . .
C5 C6 C11 N3 -83.5(5) . .
C7 C6 C11 N3 157.8(4) . .
C9 C6 C11 N3 35.6(6) . .
C5 C6 C11 C12 92.4(5) . .
C7 C6 C11 C12 -26.3(6) . .
C9 C6 C11 C12 -148.5(4) . .
N3 C11 C12 C13 -0.4(5) . .
C6 C11 C12 C13 -176.7(4) . .
C11 C12 C13 C14 -0.9(5) . .
C12 C13 C14 N3 1.9(5) . .
C12 C13 C14 C15 -167.2(5) . .
C13 C14 C15 N4 166.2(5) . .
N3 C14 C15 N4 -2.1(6) . .
N4 C16 C17 C18 179.9(4) . .
C21 C16 C17 C18 -2.0(7) . .
C16 C17 C18 C19 0.6(8) . .
C17 C18 C19 C20 1.2(8) . .
C18 C19 C20 C21 -1.4(8) . .
C19 C20 C21 O1 179.7(4) . .
C19 C20 C21 C16 -0.1(7) . .
C17 C16 C21 C20 1.8(7) . .
N4 C16 C21 C20 180.0(4) . .
C17 C16 C21 O1 -178.0(4) . .
N4 C16 C21 O1 0.2(6) . .
O1 C22 C23 O2 178.4(4) . .
O2 C24 C25 O3 57.8(7) . .
O3 C26 C27 O4 -76.1(6) . .
O4 C28 C29 O5 -95.8(6) . .
O5 C30 C31 C32 179.2(5) . .
C35 C30 C31 C32 2.9(8) . .
C30 C31 C32 C33 -1.7(9) . .
C31 C32 C33 C34 -0.2(9) . .
C32 C33 C34 C35 0.8(9) . .
C33 C34 C35 C30 0.4(8) . .
C33 C34 C35 N5 -177.1(5) . .
O5 C30 C35 C34 -178.8(5) . .
C31 C30 C35 C34 -2.2(8) . .
O5 C30 C35 N5 -1.5(7) . .
C31 C30 C35 N5 175.1(5) . .
N5 C36 C37 C38 -178.8(5) . .
N5 C36 C37 N6 0.7(7) . .
N6 C37 C38 C39 0.4(6) . .
C36 C37 C38 C39 179.9(5) . .
C37 C38 C39 C40 0.1(6) . .
C38 C39 C40 N6 -0.5(6) . .
C38 C39 C40 C41 -177.4(5) . .
N6 C40 C41 C46 39.8(6) . .
C39 C40 C41 C46 -143.6(5) . .
N6 C40 C41 C42 158.6(4) . .
C39 C40 C41 C42 -24.8(7) . .
N6 C40 C41 C44 -80.2(5) . .
C39 C40 C41 C44 96.4(6) . .
C46 C41 C42 C43 -67.5(6) . .
C40 C41 C42 C43 175.6(4) . .
C44 C41 C42 C43 54.2(6) . .
C46 C41 C44 C45 176.5(4) . .
C40 C41 C44 C45 -65.3(5) . .
C42 C41 C44 C45 54.8(6) . .
C40 C41 C46 N7 -82.5(5) . .
C42 C41 C46 N7 159.8(4) . .
C44 C41 C46 N7 38.0(6) . .
C40 C41 C46 C47 97.7(5) . .
C42 C41 C46 C47 -20.0(7) . .
C44 C41 C46 C47 -141.8(5) . .
N7 C46 C47 C48 -0.9(5) . .
C41 C46 C47 C48 179.0(4) . .
C46 C47 C48 C49 0.3(5) . .
C47 C48 C49 N7 0.4(5) . .
C47 C48 C49 C50 -168.0(4) . .
C48 C49 C50 N8 166.3(4) . .
N7 C49 C50 N8 -1.2(6) . .
C56 C51 C52 C53 -4.3(6) . .
N8 C51 C52 C53 178.6(4) . .
C51 C52 C53 C54 1.7(7) . .
C52 C53 C54 C55 1.2(7) . .
C53 C54 C55 C56 -1.5(7) . .
C54 C55 C56 O6 178.9(4) . .
C54 C55 C56 C51 -1.2(6) . .
C52 C51 C56 O6 -176.1(4) . .
N8 C51 C56 O6 1.3(5) . .
C52 C51 C56 C55 4.0(6) . .
N8 C51 C56 C55 -178.6(4) . .
O6 C57 C58 O7 -115.7(4) . .
O7 C59 C60 O8 72.0(5) . .
O8 C61 C62 O9 -77.6(6) . .
O9 C63 C64 O10 -176.6(4) . .
O10 C65 C66 C67 179.7(5) . .
C70 C65 C66 C67 -1.3(8) . .
C65 C66 C67 C68 -1.1(8) . .
C66 C67 C68 C69 1.7(8) . .
C67 C68 C69 C70 0.1(8) . .
C68 C69 C70 N1 178.8(4) . .
C68 C69 C70 C65 -2.5(7) . .
O10 C65 C70 C69 -177.9(4) . .
C66 C65 C70 C69 3.0(7) . .
O10 C65 C70 N1 0.8(7) . .
C66 C65 C70 N1 -178.3(4) . .
C2 C1 N1 C70 176.0(4) . .
C2 C1 N1 Fe02 -4.7(5) . .
C69 C70 N1 C1 -134.3(5) . .
C65 C70 N1 C1 47.1(6) . .
C69 C70 N1 Fe02 46.5(6) . .
C65 C70 N1 Fe02 -132.1(4) . .
C4 C5 N2 C2 0.0(5) . .
C6 C5 N2 C2 179.8(4) . .
C4 C5 N2 Fe02 164.7(4) . .
C6 C5 N2 Fe02 -15.5(7) . .
C3 C2 N2 C5 0.1(5) . .
C1 C2 N2 C5 178.6(4) . .
C3 C2 N2 Fe02 -169.4(3) . .
C1 C2 N2 Fe02 9.2(5) . .
C12 C11 N3 C14 1.5(5) . .
C6 C11 N3 C14 178.0(4) . .
C12 C11 N3 Fe01 149.8(4) . .
C6 C11 N3 Fe01 -33.7(7) . .
C13 C14 N3 C11 -2.1(5) . .
C15 C14 N3 C11 168.2(4) . .
C13 C14 N3 Fe01 -162.2(3) . .
C15 C14 N3 Fe01 8.2(5) . .
C14 C15 N4 C16 176.5(4) . .
C14 C15 N4 Fe01 -5.6(5) . .
C17 C16 N4 C15 -10.1(7) . .
C21 C16 N4 C15 171.8(4) . .
C17 C16 N4 Fe01 172.3(3) . .
C21 C16 N4 Fe01 -5.8(6) . .
C37 C36 N5 C35 178.2(4) . .
C37 C36 N5 Fe01 -3.7(5) . .
C34 C35 N5 C36 -131.6(5) . .
C30 C35 N5 C36 51.1(7) . .
C34 C35 N5 Fe01 50.8(6) . .
C30 C35 N5 Fe01 -126.6(4) . .
C39 C40 N6 C37 0.8(5) . .
C41 C40 N6 C37 178.0(4) . .
C39 C40 N6 Fe01 176.0(4) . .
C41 C40 N6 Fe01 -6.7(7) . .
C38 C37 N6 C40 -0.7(5) . .
C36 C37 N6 C40 179.7(4) . .
C38 C37 N6 Fe01 -177.4(3) . .
C36 C37 N6 Fe01 3.0(5) . .
C47 C46 N7 C49 1.1(5) . .
C41 C46 N7 C49 -178.8(4) . .
C47 C46 N7 Fe02 147.7(4) . .
C41 C46 N7 Fe02 -32.1(7) . .
C48 C49 N7 C46 -0.9(5) . .
C50 C49 N7 C46 168.6(4) . .
C48 C49 N7 Fe02 -160.1(3) . .
C50 C49 N7 Fe02 9.4(5) . .
C49 C50 N8 C51 178.4(4) . .
C49 C50 N8 Fe02 -8.3(5) . .
C52 C51 N8 C50 -15.0(6) . .
C56 C51 N8 C50 167.8(4) . .
C52 C51 N8 Fe02 172.6(3) . .
C56 C51 N8 Fe02 -4.6(5) . .
C20 C21 O1 C22 -5.4(7) . .
C16 C21 O1 C22 174.3(4) . .
C23 C22 O1 C21 86.6(5) . .
C22 C23 O2 C24 -77.5(5) . .
C25 C24 O2 C23 -95.2(6) . .
C24 C25 O3 C26 178.6(5) . .
C27 C26 O3 C25 168.4(5) . .
C29 C28 O4 C27 71.0(6) . .
C26 C27 O4 C28 91.2(6) . .
C31 C30 O5 C29 1.5(7) . .
C35 C30 O5 C29 178.0(4) . .
C28 C29 O5 C30 175.5(5) . .
C55 C56 O6 C57 -2.0(6) . .
C51 C56 O6 C57 178.1(4) . .
C58 C57 O6 C56 81.6(5) . .
C60 C59 O7 C58 -119.9(5) . .
C57 C58 O7 C59 -100.6(5) . .
C59 C60 O8 C61 -160.7(4) . .
C62 C61 O8 C60 170.2(4) . .
C61 C62 O9 C63 65.0(6) . .
C64 C63 O9 C62 172.3(4) . .
C66 C65 O10 C64 7.0(7) . .
C70 C65 O10 C64 -172.0(4) . .
C63 C64 O10 C65 173.8(4) . .
C40 N6 Fe01 N4 -89.2(6) . .
C37 N6 Fe01 N4 85.8(4) . .
C40 N6 Fe01 N3 89.8(5) . .
C37 N6 Fe01 N3 -95.1(3) . .
C40 N6 Fe01 N5 -178.7(5) . .
C37 N6 Fe01 N5 -3.6(3) . .
C15 N4 Fe01 N6 -173.2(3) . .
C16 N4 Fe01 N6 4.6(6) . .
C15 N4 Fe01 N3 7.6(3) . .
C16 N4 Fe01 N3 -174.7(4) . .
C15 N4 Fe01 N5 -88.5(3) . .
C16 N4 Fe01 N5 89.3(4) . .
C11 N3 Fe01 N6 24.5(5) . .
C14 N3 Fe01 N6 172.3(3) . .
C11 N3 Fe01 N4 -155.9(5) . .
C14 N3 Fe01 N4 -8.1(3) . .
C11 N3 Fe01 N5 -57.9(5) . .
C14 N3 Fe01 N5 89.9(3) . .
C36 N5 Fe01 N6 4.0(3) . .
C35 N5 Fe01 N6 -178.1(4) . .
C36 N5 Fe01 N4 -148.9(3) . .
C35 N5 Fe01 N4 29.0(4) . .
C36 N5 Fe01 N3 130.2(3) . .
C35 N5 Fe01 N3 -51.9(4) . .
C5 N2 Fe02 N8 -81.4(6) . .
C2 N2 Fe02 N8 82.7(4) . .
C5 N2 Fe02 N7 92.5(5) . .
C2 N2 Fe02 N7 -103.4(3) . .
C5 N2 Fe02 N1 -172.7(5) . .
C2 N2 Fe02 N1 -8.6(3) . .
C50 N8 Fe02 N2 -174.8(3) . .
C51 N8 Fe02 N2 -1.8(5) . .
C50 N8 Fe02 N7 10.2(3) . .
C51 N8 Fe02 N7 -176.8(3) . .
C50 N8 Fe02 N1 -88.4(3) . .
C51 N8 Fe02 N1 84.6(3) . .
C46 N7 Fe02 N2 26.5(5) . .
C49 N7 Fe02 N2 172.9(2) . .
C46 N7 Fe02 N8 -156.3(5) . .
C49 N7 Fe02 N8 -9.9(3) . .
C46 N7 Fe02 N1 -58.0(5) . .
C49 N7 Fe02 N1 88.3(3) . .
C1 N1 Fe02 N2 7.3(3) . .
C70 N1 Fe02 N2 -173.5(4) . .
C1 N1 Fe02 N8 -145.1(3) . .
C70 N1 Fe02 N8 34.1(4) . .
C1 N1 Fe02 N7 133.8(3) . .
C70 N1 Fe02 N7 -47.0(4) . .
C103 C101 C102 C103 0.0(16) 2_675 .
C101 C102 C103 C101 0.0(15) . 2_675
